data_4339322
loop_
_publ_author_name
'Reisner, Erwin'
'Telser, Joshua'
'Lippard, Stephen J.'

_publ_section_title
;
 A planar carboxylate-rich tetraironII complex and its conversion to
 linear triironII and paddlewheel diironII complexes.
;
_journal_issue 25
_journal_name_full 'Inorganic chemistry'
_journal_page_first 10754
_journal_page_last 10770
_journal_paper_doi 10.1021/ic701663j
_journal_volume 46
_journal_year 2007
_chemical_formula_moiety 'C110 H80 Fe4 N4 O16'
_chemical_formula_sum 'C110 H80 Fe4 N4 O16'
_chemical_formula_weight 1937.18
_chemical_name_common '[Fe4(O2Cbiph)8(pyrazole)2]'
_chemical_name_systematic
;

 ?

;
_space_group_IT_number 14
_symmetry_cell_setting monoclinic
_symmetry_space_group_name_Hall '-P 2yn'
_symmetry_space_group_name_H-M 'P 1 21/n 1'
_atom_sites_solution_hydrogens geom
_atom_sites_solution_primary direct
_atom_sites_solution_secondary difmap
_audit_creation_method SHELXL-97
_cell_angle_alpha 90.00
_cell_angle_beta 96.444(9)
_cell_angle_gamma 90.00
_cell_formula_units_Z 2
_cell_length_a 13.559(6)
_cell_length_b 24.633(11)
_cell_length_c 13.817(6)
_cell_measurement_reflns_used 3323
_cell_measurement_temperature 110(2)
_cell_measurement_theta_max 21.33
_cell_measurement_theta_min 2.23
_cell_volume 4586(4)
_computing_cell_refinement 'Bruker SMART'
_computing_data_collection 'Bruker SMART'
_computing_data_reduction 'Bruker SAINT'
_computing_molecular_graphics 'Bruker SHELXTL'
_computing_publication_material 'Bruker SHELXTL'
_computing_structure_refinement 'SHELXL-97 (Sheldrick, 1997)'
_computing_structure_solution 'SHELXS-97 (Sheldrick, 1990)'
_diffrn_ambient_temperature 110(2)
_diffrn_measured_fraction_theta_full 0.999
_diffrn_measured_fraction_theta_max 0.999
_diffrn_measurement_device_type 'CCD area detector'
_diffrn_measurement_method 'phi and omega scans'
_diffrn_radiation_monochromator graphite
_diffrn_radiation_source 'fine-focus sealed tube'
_diffrn_radiation_type MoK\a
_diffrn_radiation_wavelength 0.71073
_diffrn_reflns_av_R_equivalents 0.1097
_diffrn_reflns_av_sigmaI/netI 0.0657
_diffrn_reflns_limit_h_max 16
_diffrn_reflns_limit_h_min -16
_diffrn_reflns_limit_k_max 29
_diffrn_reflns_limit_k_min -29
_diffrn_reflns_limit_l_max 16
_diffrn_reflns_limit_l_min -16
_diffrn_reflns_number 63384
_diffrn_reflns_theta_full 25.02
_diffrn_reflns_theta_max 25.02
_diffrn_reflns_theta_min 2.16
_exptl_absorpt_coefficient_mu 0.692
_exptl_absorpt_correction_T_max 0.9215
_exptl_absorpt_correction_T_min 0.8973
_exptl_absorpt_correction_type empirical
_exptl_absorpt_process_details SADABAS
_exptl_crystal_colour colorless-green
_exptl_crystal_density_diffrn 1.403
_exptl_crystal_density_method 'not measured'
_exptl_crystal_description block
_exptl_crystal_F_000 2000
_exptl_crystal_size_max 0.16
_exptl_crystal_size_mid 0.14
_exptl_crystal_size_min 0.12
_refine_diff_density_max 0.764
_refine_diff_density_min -0.470
_refine_diff_density_rms 0.064
_refine_ls_extinction_method none
_refine_ls_goodness_of_fit_ref 1.026
_refine_ls_hydrogen_treatment constr
_refine_ls_matrix_type full
_refine_ls_number_parameters 604
_refine_ls_number_reflns 8106
_refine_ls_number_restraints 40
_refine_ls_restrained_S_all 1.024
_refine_ls_R_factor_all 0.0688
_refine_ls_R_factor_gt 0.0463
_refine_ls_shift/su_max 0.001
_refine_ls_shift/su_mean 0.000
_refine_ls_structure_factor_coef Fsqd
_refine_ls_weighting_details 'calc w=1/[\s^2^(Fo^2^)+(0.0383P)^2^+3.1246P] where P=(Fo^2^+2Fc^2^)/3'
_refine_ls_weighting_scheme calc
_refine_ls_wR_factor_gt 0.0995
_refine_ls_wR_factor_ref 0.1082
_reflns_number_gt 6168
_reflns_number_total 8106
_reflns_threshold_expression >2sigma(I)
_cod_data_source_file ic701663j-file003.cif
_cod_data_source_block 3
_cod_depositor_comments
;
The following automatic conversions were performed:

'_symmetry_cell_setting' value 'Monoclinic' changed to 'monoclinic'
according to
/usr/data/users/saulius/automatic-downloads/retrospective/ACS/lib/dictionaries/cif_core.dic
dictionary named 'cif_core.dic' version 2.4.2 from 2011-04-26.

Automatic conversion script
Id: cif_fix_values 2281 2013-09-26 08:29:07Z andrius 
;
_cod_original_sg_symbol_H-M P2(1)/n
_cod_database_code 4339322

loop_
_symmetry_equiv_pos_as_xyz
'x, y, z'
'-x+1/2, y+1/2, -z+1/2'
'-x, -y, -z'
'x-1/2, -y-1/2, z-1/2'

loop_
_atom_site_label
_atom_site_type_symbol
_atom_site_fract_x
_atom_site_fract_y
_atom_site_fract_z
_atom_site_U_iso_or_equiv
_atom_site_adp_type
_atom_site_occupancy
_atom_site_symmetry_multiplicity
_atom_site_calc_flag
_atom_site_refinement_flags
Fe1 Fe 1.76236(3) 0.547565(17) 0.60720(3) 0.02063(12) Uani 1 1 d .
Fe2 Fe 1.56891(3) 0.503248(17) 0.61299(3) 0.02005(12) Uani 1 1 d .
N1 N 1.90975(18) 0.56810(10) 0.62987(18) 0.0228(6) Uani 1 1 d U
N2 N 1.9831(2) 0.53270(12) 0.6143(2) 0.0357(7) Uani 1 1 d U
H2B H 1.9716 0.4994 0.5929 0.043 Uiso 1 1 calc R
O1 O 1.56595(14) 0.52347(8) 0.45791(14) 0.0212(5) Uani 1 1 d .
O2 O 1.70826(14) 0.56858(8) 0.46570(15) 0.0237(5) Uani 1 1 d .
O3 O 1.55410(16) 0.58159(9) 0.64439(16) 0.0287(5) Uani 1 1 d .
O4 O 1.70633(16) 0.61784(8) 0.65952(16) 0.0282(5) Uani 1 1 d .
O5 O 1.59834(15) 0.47865(9) 0.75627(15) 0.0279(5) Uani 1 1 d .
O6 O 1.74791(15) 0.51049(8) 0.73586(14) 0.0232(5) Uani 1 1 d .
O7 O 1.64803(15) 0.43836(8) 0.57672(15) 0.0251(5) Uani 1 1 d .
O8 O 1.79648(14) 0.47101(8) 0.55118(14) 0.0219(5) Uani 1 1 d .
C1 C 2.0720(3) 0.55272(18) 0.6342(3) 0.0489(10) Uani 1 1 d U
H1A H 2.1329 0.5347 0.6280 0.059 Uiso 1 1 calc R
C2 C 2.0607(3) 0.60349(17) 0.6648(2) 0.0415(10) Uani 1 1 d U
H2A H 2.1124 0.6284 0.6850 0.050 Uiso 1 1 calc R
C3 C 1.9560(3) 0.61348(15) 0.6618(2) 0.0406(9) Uani 1 1 d U
H3A H 1.9256 0.6462 0.6792 0.049 Uiso 1 1 calc R
C21 C 1.6354(2) 0.54661(12) 0.4178(2) 0.0204(7) Uani 1 1 d .
C22 C 1.6277(2) 0.54335(13) 0.3091(2) 0.0225(7) Uani 1 1 d .
C23 C 1.6361(2) 0.49155(14) 0.2709(2) 0.0308(8) Uani 1 1 d .
H23A H 1.6447 0.4612 0.3135 0.037 Uiso 1 1 calc R
C24 C 1.6320(3) 0.48374(16) 0.1715(3) 0.0390(9) Uani 1 1 d .
H24A H 1.6389 0.4484 0.1458 0.047 Uiso 1 1 calc R
C25 C 1.6177(3) 0.52803(17) 0.1098(3) 0.0440(10) Uani 1 1 d .
H25A H 1.6132 0.5230 0.0413 0.053 Uiso 1 1 calc R
C26 C 1.6100(2) 0.57906(16) 0.1475(2) 0.0369(9) Uani 1 1 d .
H26A H 1.6014 0.6091 0.1043 0.044 Uiso 1 1 calc R
C27 C 1.6142(2) 0.58834(14) 0.2475(2) 0.0276(8) Uani 1 1 d .
C28 C 1.5989(2) 0.64368(13) 0.2846(2) 0.0273(8) Uani 1 1 d .
C29 C 1.6523(2) 0.68729(15) 0.2533(3) 0.0358(9) Uani 1 1 d .
H29A H 1.7021 0.6810 0.2114 0.043 Uiso 1 1 calc R
C30 C 1.6338(3) 0.73957(15) 0.2824(3) 0.0433(10) Uani 1 1 d .
H30A H 1.6702 0.7689 0.2594 0.052 Uiso 1 1 calc R
C31 C 1.5637(3) 0.74951(15) 0.3439(3) 0.0449(10) Uani 1 1 d .
H31A H 1.5516 0.7856 0.3640 0.054 Uiso 1 1 calc R
C32 C 1.5101(3) 0.70637(15) 0.3770(3) 0.0393(9) Uani 1 1 d .
H32A H 1.4611 0.7130 0.4196 0.047 Uiso 1 1 calc R
C33 C 1.5278(2) 0.65434(14) 0.3480(2) 0.0316(8) Uani 1 1 d .
H33A H 1.4913 0.6251 0.3713 0.038 Uiso 1 1 calc R
C41 C 1.6147(3) 0.62046(13) 0.6625(2) 0.0280(8) Uani 1 1 d .
C42 C 1.5717(2) 0.67356(14) 0.6904(2) 0.0301(8) Uani 1 1 d .
C43 C 1.4851(3) 0.67118(16) 0.7351(2) 0.0379(9) Uani 1 1 d .
H43A H 1.4559 0.6369 0.7456 0.045 Uiso 1 1 calc R
C44 C 1.4406(3) 0.71833(18) 0.7649(3) 0.0482(11) Uani 1 1 d .
H44A H 1.3827 0.7164 0.7977 0.058 Uiso 1 1 calc R
C45 C 1.4815(3) 0.76781(17) 0.7460(3) 0.0539(12) Uani 1 1 d .
H45A H 1.4504 0.8003 0.7636 0.065 Uiso 1 1 calc R
C46 C 1.5675(3) 0.77045(15) 0.7015(3) 0.0434(10) Uani 1 1 d .
H46A H 1.5944 0.8050 0.6885 0.052 Uiso 1 1 calc R
C47 C 1.6161(3) 0.72368(13) 0.6751(2) 0.0326(8) Uani 1 1 d .
C48 C 1.7115(3) 0.73183(13) 0.6326(2) 0.0306(8) Uani 1 1 d .
C49 C 1.7274(3) 0.71231(13) 0.5411(2) 0.0345(9) Uani 1 1 d .
H49A H 1.6781 0.6907 0.5051 0.041 Uiso 1 1 calc R
C50 C 1.8142(3) 0.72413(14) 0.5024(3) 0.0411(9) Uani 1 1 d .
H50A H 1.8236 0.7113 0.4393 0.049 Uiso 1 1 calc R
C51 C 1.8871(3) 0.75429(14) 0.5541(3) 0.0433(10) Uani 1 1 d .
H51A H 1.9467 0.7622 0.5268 0.052 Uiso 1 1 calc R
C52 C 1.8738(3) 0.77298(14) 0.6450(3) 0.0410(9) Uani 1 1 d .
H52A H 1.9248 0.7934 0.6811 0.049 Uiso 1 1 calc R
C53 C 1.7861(3) 0.76225(13) 0.6846(3) 0.0387(9) Uani 1 1 d .
H53A H 1.7770 0.7757 0.7474 0.046 Uiso 1 1 calc R
C61 C 1.6885(2) 0.48663(12) 0.7848(2) 0.0210(7) Uani 1 1 d .
C62 C 1.7297(2) 0.46352(12) 0.8811(2) 0.0220(7) Uani 1 1 d .
C63 C 1.7114(2) 0.40939(13) 0.8983(2) 0.0283(7) Uani 1 1 d .
H63A H 1.6663 0.3899 0.8535 0.034 Uiso 1 1 calc R
C64 C 1.7574(2) 0.38300(14) 0.9793(2) 0.0319(8) Uani 1 1 d .
H64A H 1.7457 0.3455 0.9889 0.038 Uiso 1 1 calc R
C65 C 1.8206(2) 0.41168(13) 1.0461(2) 0.0309(8) Uani 1 1 d .
H65A H 1.8527 0.3940 1.1021 0.037 Uiso 1 1 calc R
C66 C 1.8368(2) 0.46638(13) 1.0309(2) 0.0272(7) Uani 1 1 d .
H66A H 1.8793 0.4859 1.0779 0.033 Uiso 1 1 calc R
C67 C 1.7927(2) 0.49348(12) 0.9492(2) 0.0226(7) Uani 1 1 d .
C68 C 1.8087(2) 0.55289(13) 0.9390(2) 0.0245(7) Uani 1 1 d .
C69 C 1.9023(2) 0.57495(14) 0.9630(2) 0.0313(8) Uani 1 1 d .
H69A H 1.9568 0.5517 0.9826 0.038 Uiso 1 1 calc R
C70 C 1.9171(3) 0.63050(15) 0.9589(3) 0.0426(10) Uani 1 1 d .
H70A H 1.9816 0.6451 0.9761 0.051 Uiso 1 1 calc R
C71 C 1.8391(3) 0.66455(14) 0.9299(3) 0.0416(9) Uani 1 1 d .
H71A H 1.8494 0.7026 0.9270 0.050 Uiso 1 1 calc R
C72 C 1.7461(3) 0.64313(14) 0.9053(2) 0.0351(8) Uani 1 1 d .
H72A H 1.6921 0.6665 0.8846 0.042 Uiso 1 1 calc R
C73 C 1.7305(2) 0.58786(13) 0.9104(2) 0.0260(7) Uani 1 1 d .
H73A H 1.6657 0.5736 0.8942 0.031 Uiso 1 1 calc R
C81 C 1.7356(2) 0.43286(12) 0.5549(2) 0.0204(7) Uani 1 1 d .
C82 C 1.7657(2) 0.37647(12) 0.5309(2) 0.0215(7) Uani 1 1 d .
C83 C 1.6957(2) 0.34478(13) 0.4752(2) 0.0297(8) Uani 1 1 d .
H83A H 1.6311 0.3587 0.4565 0.036 Uiso 1 1 calc R
C84 C 1.7199(3) 0.29305(14) 0.4471(2) 0.0355(9) Uani 1 1 d .
H84A H 1.6724 0.2716 0.4084 0.043 Uiso 1 1 calc R
C85 C 1.8136(3) 0.27272(14) 0.4756(2) 0.0352(9) Uani 1 1 d .
H85A H 1.8309 0.2373 0.4563 0.042 Uiso 1 1 calc R
C86 C 1.8816(2) 0.30387(13) 0.5318(2) 0.0277(8) Uani 1 1 d .
H86A H 1.9456 0.2892 0.5515 0.033 Uiso 1 1 calc R
C87 C 1.8600(2) 0.35607(12) 0.5606(2) 0.0222(7) Uani 1 1 d .
C88 C 1.9362(2) 0.38502(12) 0.6270(2) 0.0207(7) Uani 1 1 d .
C89 C 1.9145(2) 0.40573(12) 0.7160(2) 0.0226(7) Uani 1 1 d .
H89A H 1.8478 0.4057 0.7310 0.027 Uiso 1 1 calc R
C90 C 1.9884(2) 0.42631(13) 0.7828(2) 0.0286(8) Uani 1 1 d .
H90A H 1.9724 0.4401 0.8432 0.034 Uiso 1 1 calc R
C91 C 2.0859(2) 0.42687(13) 0.7618(2) 0.0317(8) Uani 1 1 d .
H91A H 2.1372 0.4400 0.8084 0.038 Uiso 1 1 calc R
C92 C 2.1081(2) 0.40819(13) 0.6728(2) 0.0281(7) Uani 1 1 d .
H92A H 2.1745 0.4093 0.6573 0.034 Uiso 1 1 calc R
C93 C 2.0336(2) 0.38769(12) 0.6057(2) 0.0236(7) Uani 1 1 d .
H93A H 2.0496 0.3753 0.5442 0.028 Uiso 1 1 calc R

loop_
_atom_site_aniso_label
_atom_site_aniso_U_11
_atom_site_aniso_U_22
_atom_site_aniso_U_33
_atom_site_aniso_U_23
_atom_site_aniso_U_13
_atom_site_aniso_U_12
Fe1 0.0184(2) 0.0220(2) 0.0213(2) 0.00390(19) 0.00114(18) -0.00021(19)
Fe2 0.0164(2) 0.0236(2) 0.0198(2) 0.00189(19) 0.00054(18) 0.00085(19)
N1 0.0219(14) 0.0240(14) 0.0222(14) 0.0005(11) 0.0013(11) -0.0013(11)
N2 0.0255(16) 0.0418(18) 0.0407(18) 0.0087(14) 0.0070(13) 0.0021(13)
O1 0.0140(10) 0.0290(12) 0.0202(11) 0.0035(9) 0.0001(9) -0.0007(9)
O2 0.0187(11) 0.0266(12) 0.0247(12) 0.0061(9) -0.0024(9) -0.0039(9)
O3 0.0295(13) 0.0255(12) 0.0307(13) -0.0029(10) 0.0018(10) 0.0015(10)
O4 0.0283(13) 0.0229(12) 0.0325(13) -0.0009(10) 0.0002(10) 0.0055(10)
O5 0.0226(12) 0.0373(13) 0.0232(12) 0.0039(10) -0.0005(10) -0.0005(10)
O6 0.0275(12) 0.0224(12) 0.0205(11) 0.0014(9) 0.0062(9) -0.0018(9)
O7 0.0178(11) 0.0284(12) 0.0282(12) 0.0000(10) -0.0010(9) 0.0021(9)
O8 0.0215(11) 0.0208(11) 0.0240(12) 0.0016(9) 0.0052(9) -0.0003(9)
C1 0.031(2) 0.068(3) 0.048(3) 0.011(2) 0.0053(18) -0.009(2)
C2 0.033(2) 0.059(3) 0.030(2) 0.0057(18) -0.0066(16) -0.0267(19)
C3 0.059(2) 0.035(2) 0.0265(19) -0.0018(16) 0.0011(18) -0.0168(18)
C21 0.0231(17) 0.0146(15) 0.0230(17) 0.0071(13) 0.0001(14) 0.0054(13)
C22 0.0126(15) 0.0320(18) 0.0231(17) 0.0024(14) 0.0025(13) -0.0030(13)
C23 0.0236(17) 0.035(2) 0.034(2) 0.0020(16) 0.0075(15) 0.0015(15)
C24 0.035(2) 0.050(2) 0.035(2) -0.0099(18) 0.0136(17) -0.0017(18)
C25 0.041(2) 0.070(3) 0.023(2) -0.006(2) 0.0122(17) -0.003(2)
C26 0.030(2) 0.055(2) 0.0272(19) 0.0106(18) 0.0085(16) -0.0054(18)
C27 0.0190(16) 0.039(2) 0.0251(18) 0.0085(15) 0.0051(14) -0.0025(15)
C28 0.0209(17) 0.0338(19) 0.0260(18) 0.0139(15) -0.0027(14) 0.0015(14)
C29 0.0256(18) 0.047(2) 0.035(2) 0.0168(17) 0.0029(16) -0.0010(17)
C30 0.042(2) 0.036(2) 0.052(3) 0.0175(19) 0.004(2) -0.0052(18)
C31 0.050(2) 0.031(2) 0.052(3) 0.0073(18) -0.002(2) 0.0013(18)
C32 0.038(2) 0.039(2) 0.041(2) 0.0090(18) 0.0062(18) 0.0061(17)
C33 0.0284(19) 0.0319(19) 0.034(2) 0.0150(16) 0.0027(16) 0.0018(15)
C41 0.033(2) 0.0292(19) 0.0202(17) 0.0005(14) -0.0036(15) 0.0065(16)
C42 0.0290(19) 0.034(2) 0.0242(18) -0.0090(15) -0.0090(15) 0.0096(15)
C43 0.032(2) 0.046(2) 0.032(2) -0.0130(17) -0.0091(16) 0.0064(17)
C44 0.032(2) 0.065(3) 0.045(2) -0.028(2) -0.0061(18) 0.013(2)
C45 0.047(3) 0.049(3) 0.060(3) -0.034(2) -0.020(2) 0.017(2)
C46 0.043(2) 0.033(2) 0.050(2) -0.0194(18) -0.0144(19) 0.0084(18)
C47 0.044(2) 0.0254(18) 0.0253(18) -0.0073(15) -0.0109(16) 0.0083(16)
C48 0.038(2) 0.0177(17) 0.033(2) -0.0007(14) -0.0085(16) 0.0061(15)
C49 0.049(2) 0.0196(18) 0.031(2) -0.0039(15) -0.0094(17) 0.0073(16)
C50 0.053(3) 0.029(2) 0.041(2) -0.0044(17) 0.004(2) 0.0074(18)
C51 0.044(2) 0.031(2) 0.055(3) -0.0027(19) 0.007(2) 0.0108(18)
C52 0.041(2) 0.0260(19) 0.053(3) -0.0029(18) -0.0082(19) 0.0018(17)
C53 0.052(2) 0.0262(19) 0.035(2) -0.0039(16) -0.0092(18) 0.0050(17)
C61 0.0243(17) 0.0189(16) 0.0197(16) -0.0024(13) 0.0023(14) 0.0030(13)
C62 0.0233(16) 0.0222(17) 0.0214(17) 0.0012(13) 0.0056(13) 0.0013(13)
C63 0.0299(18) 0.0268(18) 0.0275(18) -0.0003(15) 0.0001(15) -0.0030(15)
C64 0.037(2) 0.0274(18) 0.031(2) 0.0058(15) 0.0007(16) -0.0014(15)
C65 0.037(2) 0.0309(19) 0.0241(18) 0.0044(15) -0.0004(15) 0.0074(16)
C66 0.0247(17) 0.0332(19) 0.0230(17) -0.0033(14) 0.0001(14) 0.0022(15)
C67 0.0203(16) 0.0265(17) 0.0221(16) 0.0005(14) 0.0068(13) 0.0027(14)
C68 0.0277(17) 0.0281(18) 0.0176(16) -0.0027(14) 0.0019(13) -0.0003(15)
C69 0.0284(19) 0.0323(19) 0.032(2) -0.0007(15) -0.0015(15) -0.0010(15)
C70 0.040(2) 0.037(2) 0.048(2) -0.0027(18) -0.0060(19) -0.0121(18)
C71 0.056(3) 0.0228(19) 0.045(2) -0.0017(17) -0.0024(19) -0.0060(18)
C72 0.045(2) 0.029(2) 0.030(2) -0.0010(15) -0.0028(17) 0.0033(17)
C73 0.0317(19) 0.0264(18) 0.0195(17) -0.0014(14) 0.0013(14) -0.0014(15)
C81 0.0234(17) 0.0241(17) 0.0124(15) 0.0011(13) -0.0039(13) 0.0002(14)
C82 0.0223(16) 0.0233(17) 0.0186(16) 0.0021(13) 0.0011(13) 0.0007(13)
C83 0.0299(19) 0.0316(19) 0.0265(18) 0.0009(15) -0.0019(15) -0.0036(15)
C84 0.041(2) 0.031(2) 0.033(2) -0.0074(16) -0.0047(17) -0.0077(17)
C85 0.054(2) 0.0220(18) 0.0284(19) -0.0067(15) -0.0011(17) 0.0000(17)
C86 0.0308(19) 0.0262(18) 0.0260(18) -0.0023(14) 0.0029(15) 0.0059(15)
C87 0.0276(17) 0.0220(17) 0.0175(16) 0.0020(13) 0.0048(13) 0.0019(14)
C88 0.0230(16) 0.0176(16) 0.0207(16) 0.0056(13) -0.0012(13) 0.0028(13)
C89 0.0214(16) 0.0219(16) 0.0247(17) 0.0031(14) 0.0039(13) 0.0026(13)
C90 0.0328(19) 0.0276(18) 0.0247(18) -0.0025(14) 0.0008(15) -0.0011(15)
C91 0.0280(19) 0.0300(19) 0.035(2) -0.0012(16) -0.0066(16) -0.0052(15)
C92 0.0227(17) 0.0256(18) 0.036(2) 0.0030(15) 0.0031(15) -0.0001(14)
C93 0.0241(17) 0.0218(16) 0.0262(17) 0.0039(14) 0.0089(14) 0.0030(13)

loop_
_atom_type_symbol
_atom_type_description
_atom_type_scat_dispersion_real
_atom_type_scat_dispersion_imag
_atom_type_scat_source
C C 0.0033 0.0016 'International Tables Vol C Tables 4.2.6.8 and 6.1.1.4'
H H 0.0000 0.0000 'International Tables Vol C Tables 4.2.6.8 and 6.1.1.4'
N N 0.0061 0.0033 'International Tables Vol C Tables 4.2.6.8 and 6.1.1.4'
O O 0.0106 0.0060 'International Tables Vol C Tables 4.2.6.8 and 6.1.1.4'
Fe Fe 0.3463 0.8444 'International Tables Vol C Tables 4.2.6.8 and 6.1.1.4'

loop_
_geom_angle_atom_site_label_1
_geom_angle_atom_site_label_2
_geom_angle_atom_site_label_3
_geom_angle
_geom_angle_site_symmetry_1
_geom_angle_site_symmetry_3
O6 Fe1 N1 99.53(9) . .
O6 Fe1 O4 89.72(9) . .
N1 Fe1 O4 97.52(10) . .
O6 Fe1 O2 151.60(8) . .
N1 Fe1 O2 108.53(9) . .
O4 Fe1 O2 90.90(9) . .
O6 Fe1 O8 88.04(8) . .
N1 Fe1 O8 91.52(9) . .
O4 Fe1 O8 170.93(8) . .
O2 Fe1 O8 86.92(8) . .
O6 Fe1 Fe2 67.86(6) . .
N1 Fe1 Fe2 166.90(7) . .
O4 Fe1 Fe2 86.27(7) . .
O2 Fe1 Fe2 83.85(6) . .
O8 Fe1 Fe2 84.74(6) . .
O3 Fe2 O7 152.85(9) . .
O3 Fe2 O5 95.10(9) . .
O7 Fe2 O5 87.41(9) . .
O3 Fe2 O1 107.69(9) . 3_866
O7 Fe2 O1 95.51(9) . 3_866
O5 Fe2 O1 115.03(8) . 3_866
O3 Fe2 O1 90.08(8) . .
O7 Fe2 O1 83.65(8) . .
O5 Fe2 O1 169.12(8) . .
O1 Fe2 O1 72.16(9) 3_866 .
O3 Fe2 Fe1 75.57(7) . .
O7 Fe2 Fe1 77.29(7) . .
O5 Fe2 Fe1 93.43(6) . .
O1 Fe2 Fe1 150.49(6) 3_866 .
O1 Fe2 Fe1 78.57(5) . .
C3 N1 N2 105.4(3) . .
C3 N1 Fe1 132.2(2) . .
N2 N1 Fe1 122.4(2) . .
C1 N2 N1 113.6(3) . .
C1 N2 H2B 123.2 . .
N1 N2 H2B 123.2 . .
C21 O1 Fe2 125.99(19) . 3_866
C21 O1 Fe2 126.16(18) . .
Fe2 O1 Fe2 107.84(9) 3_866 .
C21 O2 Fe1 124.45(19) . .
C41 O3 Fe2 134.0(2) . .
C41 O4 Fe1 117.6(2) . .
C61 O5 Fe2 109.34(18) . .
C61 O6 Fe1 144.6(2) . .
C81 O7 Fe2 133.1(2) . .
C81 O8 Fe1 118.80(19) . .
N2 C1 C2 106.6(4) . .
N2 C1 H1A 126.7 . .
C2 C1 H1A 126.7 . .
C1 C2 C3 107.4(3) . .
C1 C2 H2A 126.3 . .
C3 C2 H2A 126.3 . .
N1 C3 C2 107.0(3) . .
N1 C3 H3A 126.5 . .
C2 C3 H3A 126.5 . .
O2 C21 O1 122.8(3) . .
O2 C21 C22 121.1(3) . .
O1 C21 C22 116.1(3) . .
C23 C22 C27 120.5(3) . .
C23 C22 C21 115.5(3) . .
C27 C22 C21 123.9(3) . .
C24 C23 C22 120.6(3) . .
C24 C23 H23A 119.7 . .
C22 C23 H23A 119.7 . .
C23 C24 C25 119.3(4) . .
C23 C24 H24A 120.3 . .
C25 C24 H24A 120.3 . .
C26 C25 C24 120.0(3) . .
C26 C25 H25A 120.0 . .
C24 C25 H25A 120.0 . .
C25 C26 C27 122.1(3) . .
C25 C26 H26A 119.0 . .
C27 C26 H26A 119.0 . .
C26 C27 C22 117.5(3) . .
C26 C27 C28 120.1(3) . .
C22 C27 C28 122.3(3) . .
C29 C28 C33 118.0(3) . .
C29 C28 C27 120.4(3) . .
C33 C28 C27 121.5(3) . .
C30 C29 C28 120.8(3) . .
C30 C29 H29A 119.6 . .
C28 C29 H29A 119.6 . .
C31 C30 C29 120.6(3) . .
C31 C30 H30A 119.7 . .
C29 C30 H30A 119.7 . .
C30 C31 C32 119.5(4) . .
C30 C31 H31A 120.2 . .
C32 C31 H31A 120.2 . .
C33 C32 C31 120.1(4) . .
C33 C32 H32A 119.9 . .
C31 C32 H32A 119.9 . .
C32 C33 C28 120.9(3) . .
C32 C33 H33A 119.5 . .
C28 C33 H33A 119.5 . .
O4 C41 O3 125.4(3) . .
O4 C41 C42 118.0(3) . .
O3 C41 C42 116.6(3) . .
C43 C42 C47 120.3(3) . .
C43 C42 C41 116.7(3) . .
C47 C42 C41 123.0(3) . .
C42 C43 C44 120.9(4) . .
C42 C43 H43A 119.6 . .
C44 C43 H43A 119.6 . .
C45 C44 C43 119.0(4) . .
C45 C44 H44A 120.5 . .
C43 C44 H44A 120.5 . .
C44 C45 C46 120.4(4) . .
C44 C45 H45A 119.8 . .
C46 C45 H45A 119.8 . .
C45 C46 C47 121.6(4) . .
C45 C46 H46A 119.2 . .
C47 C46 H46A 119.2 . .
C46 C47 C42 117.7(3) . .
C46 C47 C48 116.5(3) . .
C42 C47 C48 125.7(3) . .
C49 C48 C53 118.5(3) . .
C49 C48 C47 122.7(3) . .
C53 C48 C47 118.7(3) . .
C50 C49 C48 120.4(3) . .
C50 C49 H49A 119.8 . .
C48 C49 H49A 119.8 . .
C51 C50 C49 120.7(4) . .
C51 C50 H50A 119.7 . .
C49 C50 H50A 119.7 . .
C52 C51 C50 119.9(4) . .
C52 C51 H51A 120.0 . .
C50 C51 H51A 120.0 . .
C51 C52 C53 120.3(4) . .
C51 C52 H52A 119.9 . .
C53 C52 H52A 119.9 . .
C52 C53 C48 120.2(3) . .
C52 C53 H53A 119.9 . .
C48 C53 H53A 119.9 . .
O6 C61 O5 124.4(3) . .
O6 C61 C62 117.4(3) . .
O5 C61 C62 118.2(3) . .
C63 C62 C67 119.9(3) . .
C63 C62 C61 117.6(3) . .
C67 C62 C61 122.2(3) . .
C64 C63 C62 121.3(3) . .
C64 C63 H63A 119.3 . .
C62 C63 H63A 119.3 . .
C63 C64 C65 119.4(3) . .
C63 C64 H64A 120.3 . .
C65 C64 H64A 120.3 . .
C64 C65 C66 119.6(3) . .
C64 C65 H65A 120.2 . .
C66 C65 H65A 120.2 . .
C65 C66 C67 122.0(3) . .
C65 C66 H66A 119.0 . .
C67 C66 H66A 119.0 . .
C66 C67 C62 117.7(3) . .
C66 C67 C68 119.7(3) . .
C62 C67 C68 122.4(3) . .
C69 C68 C73 118.3(3) . .
C69 C68 C67 120.1(3) . .
C73 C68 C67 121.5(3) . .
C70 C69 C68 120.7(3) . .
C70 C69 H69A 119.6 . .
C68 C69 H69A 119.6 . .
C71 C70 C69 120.3(3) . .
C71 C70 H70A 119.9 . .
C69 C70 H70A 119.9 . .
C70 C71 C72 119.5(3) . .
C70 C71 H71A 120.2 . .
C72 C71 H71A 120.2 . .
C71 C72 C73 120.5(3) . .
C71 C72 H72A 119.8 . .
C73 C72 H72A 119.8 . .
C72 C73 C68 120.7(3) . .
C72 C73 H73A 119.7 . .
C68 C73 H73A 119.7 . .
O8 C81 O7 124.7(3) . .
O8 C81 C82 119.3(3) . .
O7 C81 C82 116.0(3) . .
C83 C82 C87 120.5(3) . .
C83 C82 C81 117.3(3) . .
C87 C82 C81 122.3(3) . .
C84 C83 C82 120.3(3) . .
C84 C83 H83A 119.9 . .
C82 C83 H83A 119.9 . .
C85 C84 C83 119.6(3) . .
C85 C84 H84A 120.2 . .
C83 C84 H84A 120.2 . .
C86 C85 C84 119.8(3) . .
C86 C85 H85A 120.1 . .
C84 C85 H85A 120.1 . .
C85 C86 C87 122.1(3) . .
C85 C86 H86A 119.0 . .
C87 C86 H86A 119.0 . .
C86 C87 C82 117.8(3) . .
C86 C87 C88 117.9(3) . .
C82 C87 C88 124.2(3) . .
C93 C88 C89 118.1(3) . .
C93 C88 C87 120.3(3) . .
C89 C88 C87 121.3(3) . .
C90 C89 C88 121.0(3) . .
C90 C89 H89A 119.5 . .
C88 C89 H89A 119.5 . .
C89 C90 C91 120.2(3) . .
C89 C90 H90A 119.9 . .
C91 C90 H90A 119.9 . .
C92 C91 C90 119.5(3) . .
C92 C91 H91A 120.3 . .
C90 C91 H91A 120.3 . .
C91 C92 C93 120.2(3) . .
C91 C92 H92A 119.9 . .
C93 C92 H92A 119.9 . .
C92 C93 C88 120.9(3) . .
C92 C93 H93A 119.5 . .
C88 C93 H93A 119.5 . .

loop_
_geom_bond_atom_site_label_1
_geom_bond_atom_site_label_2
_geom_bond_distance
_geom_bond_site_symmetry_2
Fe1 O6 2.027(2) .
Fe1 N1 2.051(3) .
Fe1 O4 2.054(2) .
Fe1 O2 2.075(2) .
Fe1 O8 2.109(2) .
Fe1 Fe2 2.8506(12) .
Fe2 O3 1.993(2) .
Fe2 O7 2.019(2) .
Fe2 O5 2.066(2) .
Fe2 O1 2.082(2) 3_866
Fe2 O1 2.196(2) .
N1 C3 1.333(4) .
N1 N2 1.357(4) .
N2 C1 1.303(4) .
N2 H2B 0.8800 .
O1 C21 1.278(3) .
O1 Fe2 2.082(2) 3_866
O2 C21 1.249(3) .
O3 C41 1.268(4) .
O4 C41 1.250(4) .
O5 C61 1.257(3) .
O6 C61 1.255(3) .
O7 C81 1.265(3) .
O8 C81 1.256(3) .
C1 C2 1.335(5) .
C1 H1A 0.9500 .
C2 C3 1.437(5) .
C2 H2A 0.9500 .
C3 H3A 0.9500 .
C21 C22 1.496(4) .
C22 C23 1.391(4) .
C22 C27 1.397(4) .
C23 C24 1.381(5) .
C23 H23A 0.9500 .
C24 C25 1.385(5) .
C24 H24A 0.9500 .
C25 C26 1.369(5) .
C25 H25A 0.9500 .
C26 C27 1.395(5) .
C26 H26A 0.9500 .
C27 C28 1.479(5) .
C28 C29 1.391(4) .
C28 C33 1.398(4) .
C29 C30 1.380(5) .
C29 H29A 0.9500 .
C30 C31 1.367(5) .
C30 H30A 0.9500 .
C31 C32 1.393(5) .
C31 H31A 0.9500 .
C32 C33 1.372(5) .
C32 H32A 0.9500 .
C33 H33A 0.9500 .
C41 C42 1.500(4) .
C42 C43 1.388(5) .
C42 C47 1.400(5) .
C43 C44 1.392(5) .
C43 H43A 0.9500 .
C44 C45 1.377(6) .
C44 H44A 0.9500 .
C45 C46 1.380(6) .
C45 H45A 0.9500 .
C46 C47 1.396(5) .
C46 H46A 0.9500 .
C47 C48 1.493(5) .
C48 C49 1.392(5) .
C48 C53 1.392(5) .
C49 C50 1.377(5) .
C49 H49A 0.9500 .
C50 C51 1.371(5) .
C50 H50A 0.9500 .
C51 C52 1.368(5) .
C51 H51A 0.9500 .
C52 C53 1.390(5) .
C52 H52A 0.9500 .
C53 H53A 0.9500 .
C61 C62 1.497(4) .
C62 C63 1.382(4) .
C62 C67 1.407(4) .
C63 C64 1.381(4) .
C63 H63A 0.9500 .
C64 C65 1.381(5) .
C64 H64A 0.9500 .
C65 C66 1.385(4) .
C65 H65A 0.9500 .
C66 C67 1.388(4) .
C66 H66A 0.9500 .
C67 C68 1.489(4) .
C68 C69 1.386(4) .
C68 C73 1.389(4) .
C69 C70 1.385(5) .
C69 H69A 0.9500 .
C70 C71 1.373(5) .
C70 H70A 0.9500 .
C71 C72 1.375(5) .
C71 H71A 0.9500 .
C72 C73 1.381(4) .
C72 H72A 0.9500 .
C73 H73A 0.9500 .
C81 C82 1.495(4) .
C82 C83 1.391(4) .
C82 C87 1.393(4) .
C83 C84 1.383(5) .
C83 H83A 0.9500 .
C84 C85 1.381(5) .
C84 H84A 0.9500 .
C85 C86 1.372(4) .
C85 H85A 0.9500 .
C86 C87 1.388(4) .
C86 H86A 0.9500 .
C87 C88 1.484(4) .
C88 C93 1.387(4) .
C88 C89 1.393(4) .
C89 C90 1.380(4) .
C89 H89A 0.9500 .
C90 C91 1.385(5) .
C90 H90A 0.9500 .
C91 C92 1.377(4) .
C91 H91A 0.9500 .
C92 C93 1.387(4) .
C92 H92A 0.9500 .
C93 H93A 0.9500 .
